data_4506194
loop_
_publ_author_name
'Eccles, Kevin S.'
'Morrison, Robin E.'
'Stokes, Stephen P.'
'O&#x2019;Mahony, Graham E.'
'Hayes, John A.'
'Kelly, Dawn M.'
'O&#x2019;Boyle, Noel M.'
'F\'abi\'an, L\'aszl\'o'
'Moynihan, Humphrey A.'
'Maguire, Anita R.'
'Lawrence, Simon E.'

_publ_section_title
;
 Utilizing Sulfoxide&#x00B7;&#x00B7;&#x00B7;Iodine Halogen Bonding for
 Cocrystallization
;
_journal_issue 6
_journal_name_full 'Crystal Growth &amp; Design'
_journal_page_first 2969
_journal_paper_doi 10.1021/cg300189v
_journal_volume 12
_journal_year 2012
_chemical_formula_moiety 'C12 H10 O S, C6 F4 I2'
_chemical_formula_sum 'C18 H10 F4 I2 O S'
_chemical_formula_weight 604.12
_space_group_crystal_system triclinic
_space_group_IT_number 2
_space_group_name_Hall '-P 1'
_space_group_name_H-M_alt 'P -1'
_symmetry_space_group_name_Hall '-P 1'
_symmetry_space_group_name_H-M 'P -1'
_atom_sites_solution_hydrogens geom
_atom_sites_solution_primary direct
_atom_sites_solution_secondary difmap
_cell_angle_alpha 113.093(4)
_cell_angle_beta 108.007(5)
_cell_angle_gamma 100.815(5)
_cell_formula_units_Z 2
_cell_length_a 10.2726(19)
_cell_length_b 10.3038(19)
_cell_length_c 11.177(2)
_cell_measurement_reflns_used 5891
_cell_measurement_temperature 296.(2)
_cell_measurement_theta_max 23.9698
_cell_measurement_theta_min 2.2967
_cell_volume 968.3(3)
_computing_cell_refinement 'SAINT V7.68A (Bruker AXS, 2009)'
_computing_data_collection 'Bruker Instrument Service v2009, 3, 0, 0'
_computing_data_reduction 'SAINT V7.68A (Bruker AXS, 2009)'
_computing_molecular_graphics 'Mercury 2.3 (Macrae et al, 2008)'
_computing_structure_refinement 'SHELXL-97 (Sheldrick, 2008)'
_computing_structure_solution 'SHELXS-97 (Sheldrick, 2008)'
_diffrn_ambient_temperature 296.(2)
_diffrn_detector_area_resol_mean 8.3333
_diffrn_measured_fraction_theta_full 0.996
_diffrn_measured_fraction_theta_max 0.996
_diffrn_measurement_device_type 'Bruker APEX II DUO'
_diffrn_measurement_method '\f & \w  scans'
_diffrn_radiation_monochromator graphite
_diffrn_radiation_source 'fine-focus sealed tube'
_diffrn_radiation_type MoK\a
_diffrn_radiation_wavelength 0.71073
_diffrn_reflns_av_R_equivalents 0.0315
_diffrn_reflns_av_sigmaI/netI 0.0237
_diffrn_reflns_limit_h_max 13
_diffrn_reflns_limit_h_min -13
_diffrn_reflns_limit_k_max 13
_diffrn_reflns_limit_k_min -13
_diffrn_reflns_limit_l_max 14
_diffrn_reflns_limit_l_min -14
_diffrn_reflns_number 23774
_diffrn_reflns_theta_full 27.21
_diffrn_reflns_theta_max 27.21
_diffrn_reflns_theta_min 2.19
_exptl_absorpt_coefficient_mu 3.396
_exptl_absorpt_correction_T_max 0.7454
_exptl_absorpt_correction_T_min 0.6959
_exptl_absorpt_correction_type multi-scan
_exptl_absorpt_process_details 'SADABS V2008/1 (Bruker AXS)'
_exptl_crystal_colour colourless
_exptl_crystal_density_diffrn 2.072
_exptl_crystal_density_method 'not measured'
_exptl_crystal_description block
_exptl_crystal_F_000 568
_exptl_crystal_size_max 0.32
_exptl_crystal_size_mid 0.14
_exptl_crystal_size_min 0.11
_refine_diff_density_max 0.502
_refine_diff_density_min -0.678
_refine_ls_extinction_method none
_refine_ls_goodness_of_fit_ref 1.045
_refine_ls_hydrogen_treatment constr
_refine_ls_matrix_type full
_refine_ls_number_parameters 235
_refine_ls_number_reflns 4301
_refine_ls_number_restraints 0
_refine_ls_restrained_S_all 1.045
_refine_ls_R_factor_all 0.0446
_refine_ls_R_factor_gt 0.0286
_refine_ls_shift/su_max 0.001
_refine_ls_shift/su_mean 0.000
_refine_ls_structure_factor_coef Fsqd
_refine_ls_weighting_details 'calc w=1/[\s^2^(Fo^2^)+(0.0189P)^2^+0.6695P] where P=(Fo^2^+2Fc^2^)/3'
_refine_ls_weighting_scheme calc
_refine_ls_wR_factor_gt 0.0547
_refine_ls_wR_factor_ref 0.0617
_reflns_number_gt 3263
_reflns_number_total 4301
_reflns_threshold_expression >2sigma(I)
_cod_data_source_file cg300189v_si_002.cif
_cod_data_source_block 1c
_cod_database_code 4506194

loop_
_space_group_symop_operation_xyz
'x, y, z'
'-x, -y, -z'

loop_
_atom_site_type_symbol
_atom_site_label
_atom_site_fract_x
_atom_site_fract_y
_atom_site_fract_z
_atom_site_U_iso_or_equiv
_atom_site_adp_type
_atom_site_calc_flag
_atom_site_refinement_flags
_atom_site_occupancy
S S1 0.29470(10) 0.70411(12) 0.55214(11) 0.0678(3) Uani d . 1
O O2 0.2702(3) 0.7193(4) 0.4204(3) 0.0935(10) Uani d . 1
C C3 0.4638(3) 0.8533(4) 0.6891(4) 0.0556(8) Uani d . 1
C C4 0.5225(4) 0.8635(5) 0.8226(4) 0.0769(12) Uani d . 1
H H4 0.4733 0.7974 0.8449 0.092 Uiso calc R 1
C C5 0.6568(5) 0.9748(6) 0.9226(4) 0.0950(16) Uani d . 1
H H5 0.6989 0.9838 1.0134 0.114 Uiso calc R 1
C C6 0.7280(5) 1.0722(6) 0.8882(6) 0.0933(15) Uani d . 1
H H6 0.8181 1.1468 0.956 0.112 Uiso calc R 1
C C7 0.6689(5) 1.0604(6) 0.7586(6) 0.0925(14) Uani d . 1
H H7 0.7178 1.1273 0.7367 0.111 Uiso calc R 1
C C8 0.5359(4) 0.9499(5) 0.6567(4) 0.0740(11) Uani d . 1
H H8 0.4956 0.9416 0.566 0.089 Uiso calc R 1
C C9 0.1738(3) 0.7768(4) 0.6220(3) 0.0570(9) Uani d . 1
C C10 0.0923(4) 0.6913(5) 0.6596(4) 0.0738(11) Uani d . 1
H H10 0.1026 0.6006 0.6508 0.089 Uiso calc R 1
C C11 -0.0031(5) 0.7407(9) 0.7097(5) 0.1058(19) Uani d . 1
H H11 -0.0589 0.6824 0.7345 0.127 Uiso calc R 1
C C12 -0.0191(5) 0.8713(10) 0.7244(6) 0.120(3) Uani d . 1
H H12 -0.083 0.9047 0.7618 0.144 Uiso calc R 1
C C13 0.0616(6) 0.9579(6) 0.6827(6) 0.1117(19) Uani d . 1
H H13 0.0494 1.0475 0.6902 0.134 Uiso calc R 1
C C14 0.1591(5) 0.9092(5) 0.6306(5) 0.0811(12) Uani d . 1
H H14 0.2131 0.9647 0.6024 0.097 Uiso calc R 1
C C15 0.4809(4) 0.5917(4) 0.2209(4) 0.0600(9) Uani d . 1
C C16 0.3642(4) 0.4781(4) 0.1975(4) 0.0612(9) Uani d . 1
C C17 0.2353(4) 0.4146(4) 0.0767(4) 0.0583(9) Uani d . 1
C C18 0.2148(3) 0.4627(4) -0.0239(3) 0.0516(8) Uani d . 1
C C19 0.3323(4) 0.5760(4) 0.0003(4) 0.0549(8) Uani d . 1
C C20 0.4621(4) 0.6384(4) 0.1188(4) 0.0595(9) Uani d . 1
I I21 0.67676(3) 0.68851(4) 0.40322(3) 0.08780(12) Uani d . 1
F F22 0.5720(2) 0.7477(3) 0.1349(2) 0.0830(7) Uani d . 1
F F23 0.3195(2) 0.6280(2) -0.0952(2) 0.0742(6) Uani d . 1
I I24 0.01366(2) 0.37816(3) -0.19947(2) 0.05985(9) Uani d . 1
F F25 0.1260(2) 0.3024(3) 0.0578(3) 0.0827(7) Uani d . 1
F F26 0.3754(3) 0.4274(3) 0.2927(3) 0.0897(7) Uani d . 1

loop_
_atom_site_aniso_label
_atom_site_aniso_U_11
_atom_site_aniso_U_22
_atom_site_aniso_U_33
_atom_site_aniso_U_12
_atom_site_aniso_U_13
_atom_site_aniso_U_23
S1 0.0603(5) 0.0605(6) 0.0623(6) 0.0152(4) 0.0197(4) 0.0185(5)
O2 0.0717(17) 0.137(3) 0.0498(15) 0.0278(18) 0.0205(13) 0.0326(17)
C3 0.0521(18) 0.059(2) 0.0532(19) 0.0192(16) 0.0225(15) 0.0253(17)
C4 0.075(3) 0.094(3) 0.064(2) 0.025(2) 0.025(2) 0.046(2)
C5 0.076(3) 0.127(4) 0.054(2) 0.033(3) 0.010(2) 0.033(3)
C6 0.053(2) 0.094(4) 0.090(3) 0.012(2) 0.023(2) 0.016(3)
C7 0.067(3) 0.092(4) 0.111(4) 0.011(2) 0.042(3) 0.047(3)
C8 0.070(2) 0.087(3) 0.071(2) 0.019(2) 0.031(2) 0.047(2)
C9 0.0475(18) 0.057(2) 0.0498(19) 0.0105(16) 0.0113(15) 0.0207(17)
C10 0.059(2) 0.086(3) 0.063(2) 0.009(2) 0.0155(19) 0.039(2)
C11 0.063(3) 0.171(6) 0.069(3) 0.027(3) 0.029(2) 0.051(4)
C12 0.060(3) 0.179(7) 0.068(3) 0.048(4) 0.021(2) 0.012(4)
C13 0.093(4) 0.090(4) 0.097(4) 0.050(3) 0.009(3) 0.012(3)
C14 0.075(3) 0.066(3) 0.092(3) 0.025(2) 0.029(2) 0.034(2)
C15 0.059(2) 0.063(2) 0.056(2) 0.0298(18) 0.0253(17) 0.0233(18)
C16 0.072(2) 0.072(3) 0.062(2) 0.036(2) 0.0367(19) 0.041(2)
C17 0.057(2) 0.062(2) 0.067(2) 0.0224(17) 0.0337(18) 0.0357(19)
C18 0.0487(17) 0.051(2) 0.0553(19) 0.0184(15) 0.0262(15) 0.0221(17)
C19 0.059(2) 0.055(2) 0.055(2) 0.0216(17) 0.0277(16) 0.0266(17)
C20 0.0538(19) 0.057(2) 0.063(2) 0.0160(17) 0.0285(17) 0.0234(19)
I21 0.07074(18) 0.1001(2) 0.06565(18) 0.03544(16) 0.01303(13) 0.02506(16)
F22 0.0606(12) 0.0775(16) 0.0870(16) 0.0004(11) 0.0255(11) 0.0329(13)
F23 0.0773(13) 0.0740(15) 0.0682(13) 0.0106(11) 0.0270(11) 0.0415(12)
I24 0.05368(13) 0.05894(16) 0.05733(14) 0.01518(11) 0.02221(10) 0.02233(12)
F25 0.0751(14) 0.0858(17) 0.0991(17) 0.0153(12) 0.0398(13) 0.0592(14)
F26 0.1013(17) 0.113(2) 0.0851(16) 0.0481(15) 0.0420(14) 0.0692(16)

loop_
_atom_type_symbol
_atom_type_description
_atom_type_scat_dispersion_real
_atom_type_scat_dispersion_imag
_atom_type_scat_source
C C 0.0033 0.0016 'International Tables Vol C Tables 4.2.6.8 and 6.1.1.4'
H H 0.0000 0.0000 'International Tables Vol C Tables 4.2.6.8 and 6.1.1.4'
O O 0.0106 0.0060 'International Tables Vol C Tables 4.2.6.8 and 6.1.1.4'
F F 0.0171 0.0103 'International Tables Vol C Tables 4.2.6.8 and 6.1.1.4'
S S 0.1246 0.1234 'International Tables Vol C Tables 4.2.6.8 and 6.1.1.4'
I I -0.4742 1.8119 'International Tables Vol C Tables 4.2.6.8 and 6.1.1.4'

loop_
_geom_angle_atom_site_label_1
_geom_angle_atom_site_label_2
_geom_angle_atom_site_label_3
_geom_angle
O2 S1 C9 106.73(17)
O2 S1 C3 105.71(17)
C9 S1 C3 98.01(16)
C8 C3 C4 120.8(3)
C8 C3 S1 119.2(3)
C4 C3 S1 120.0(3)
C3 C4 C5 118.3(4)
C3 C4 H4 120.9
C5 C4 H4 120.9
C6 C5 C4 120.2(4)
C6 C5 H5 119.9
C4 C5 H5 119.9
C7 C6 C5 120.5(4)
C7 C6 H6 119.7
C5 C6 H6 119.7
C6 C7 C8 120.4(4)
C6 C7 H7 119.8
C8 C7 H7 119.8
C3 C8 C7 119.8(4)
C3 C8 H8 120.1
C7 C8 H8 120.1
C14 C9 C10 121.9(4)
C14 C9 S1 120.7(3)
C10 C9 S1 117.3(3)
C11 C10 C9 119.1(5)
C11 C10 H10 120.4
C9 C10 H10 120.4
C12 C11 C10 121.6(6)
C12 C11 H11 119.2
C10 C11 H11 119.2
C11 C12 C13 119.5(5)
C11 C12 H12 120.3
C13 C12 H12 120.3
C14 C13 C12 119.8(5)
C14 C13 H13 120.1
C12 C13 H13 120.1
C9 C14 C13 117.9(5)
C9 C14 H14 121.0
C13 C14 H14 121.0
C20 C15 C16 117.5(3)
C20 C15 I21 121.3(3)
C16 C15 I21 121.2(3)
F26 C16 C17 118.7(3)
F26 C16 C15 120.5(3)
C17 C16 C15 120.8(3)
F25 C17 C16 118.5(3)
F25 C17 C18 119.6(3)
C16 C17 C18 122.0(3)
C17 C18 C19 116.7(3)
C17 C18 I24 122.0(2)
C19 C18 I24 121.2(2)
F23 C19 C20 118.3(3)
F23 C19 C18 119.6(3)
C20 C19 C18 122.0(3)
F22 C20 C19 118.7(3)
F22 C20 C15 120.3(3)
C19 C20 C15 121.0(3)

loop_
_geom_bond_atom_site_label_1
_geom_bond_atom_site_label_2
_geom_bond_distance
S1 O2 1.491(3)
S1 C9 1.790(4)
S1 C3 1.797(3)
C3 C8 1.358(5)
C3 C4 1.378(5)
C4 C5 1.383(6)
C4 H4 0.93
C5 C6 1.375(6)
C5 H5 0.93
C6 C7 1.332(6)
C6 H6 0.93
C7 C8 1.378(6)
C7 H7 0.93
C8 H8 0.93
C9 C14 1.370(5)
C9 C10 1.373(5)
C10 C11 1.356(7)
C10 H10 0.93
C11 C12 1.338(8)
C11 H11 0.93
C12 C13 1.410(8)
C12 H12 0.93
C13 C14 1.383(7)
C13 H13 0.93
C14 H14 0.93
C15 C20 1.379(5)
C15 C16 1.384(5)
C15 I21 2.077(3)
C16 F26 1.342(4)
C16 C17 1.372(5)
C17 F25 1.348(4)
C17 C18 1.372(5)
C18 C19 1.384(4)
C18 I24 2.087(3)
C19 F23 1.354(4)
C19 C20 1.365(5)
C20 F22 1.346(4)

loop_
_geom_torsion_atom_site_label_1
_geom_torsion_atom_site_label_2
_geom_torsion_atom_site_label_3
_geom_torsion_atom_site_label_4
_geom_torsion
O2 S1 C3 C8 1.1(4)
C9 S1 C3 C8 -108.9(3)
O2 S1 C3 C4 -175.4(3)
C9 S1 C3 C4 74.6(3)
C8 C3 C4 C5 0.0(6)
S1 C3 C4 C5 176.5(3)
C3 C4 C5 C6 0.2(7)
C4 C5 C6 C7 -0.1(8)
C5 C6 C7 C8 -0.4(8)
C4 C3 C8 C7 -0.5(6)
S1 C3 C8 C7 -177.0(4)
C6 C7 C8 C3 0.7(7)
O2 S1 C9 C14 -44.5(3)
C3 S1 C9 C14 64.6(3)
O2 S1 C9 C10 132.5(3)
C3 S1 C9 C10 -118.4(3)
C14 C9 C10 C11 -1.4(6)
S1 C9 C10 C11 -178.4(3)
C9 C10 C11 C12 -0.5(7)
C10 C11 C12 C13 2.0(8)
C11 C12 C13 C14 -1.7(8)
C10 C9 C14 C13 1.7(6)
S1 C9 C14 C13 178.6(3)
C12 C13 C14 C9 -0.2(7)
C20 C15 C16 F26 180.0(3)
I21 C15 C16 F26 -0.1(5)
C20 C15 C16 C17 0.2(6)
I21 C15 C16 C17 -179.9(3)
F26 C16 C17 F25 -0.9(5)
C15 C16 C17 F25 178.8(3)
F26 C16 C17 C18 178.6(3)
C15 C16 C17 C18 -1.6(6)
F25 C17 C18 C19 -178.7(3)
C16 C17 C18 C19 1.8(5)
F25 C17 C18 I24 4.5(5)
C16 C17 C18 I24 -175.1(3)
C17 C18 C19 F23 179.7(3)
I24 C18 C19 F23 -3.4(5)
C17 C18 C19 C20 -0.6(5)
I24 C18 C19 C20 176.3(3)
F23 C19 C20 F22 -0.7(5)
C18 C19 C20 F22 179.7(3)
F23 C19 C20 C15 179.0(3)
C18 C19 C20 C15 -0.7(6)
C16 C15 C20 F22 -179.5(3)
I21 C15 C20 F22 0.7(5)
C16 C15 C20 C19 0.9(6)
I21 C15 C20 C19 -179.0(3)
